data_2204468
loop_
_publ_author_name
'You, Zhong-Lu'
'Zhu, Hai-Liang'
'Liu, Wei-Sheng'

_publ_section_title
;
 Diamminesilver(I) picrate
;
_journal_issue 11
_journal_name_full 'Acta Crystallographica Section E'
_journal_page_first m1624
_journal_page_last m1626
_journal_paper_doi 10.1107/S1600536804025425
_journal_volume 60
_journal_year 2004
_chemical_formula_iupac '[Ag (N H3)2] (C6 H2 N3 O7)'
_chemical_formula_moiety 'H6 Ag N2 +, C6 H2 N3 O7 -'
_chemical_formula_sum 'C6 H8 Ag N5 O7'
_chemical_formula_weight 370.04
_chemical_name_systematic
;
Diamminesilver(I) picrate
;
_space_group_IT_number 15
_symmetry_cell_setting monoclinic
_symmetry_space_group_name_Hall '-C 2yc'
_symmetry_space_group_name_H-M 'C 1 2/c 1'
_atom_sites_solution_hydrogens geom
_atom_sites_solution_primary direct
_atom_sites_solution_secondary difmap
_audit_creation_method SHELXL-97
_cell_angle_alpha 90.00
_cell_angle_beta 131.879(4)
_cell_angle_gamma 90.00
_cell_formula_units_Z 4
_cell_length_a 10.046(5)
_cell_length_b 21.735(10)
_cell_length_c 7.189(3)
_cell_measurement_reflns_used 2263
_cell_measurement_temperature 298(2)
_cell_measurement_theta_max 26.394
_cell_measurement_theta_min 2.99
_cell_volume 1168.7(9)
_computing_cell_refinement SMART
_computing_data_collection 'SMART (Bruker, 1998)'
_computing_data_reduction 'SAINT (Bruker, 1998)'
_computing_molecular_graphics 'SHELXTL (Bruker, 1997)'
_computing_publication_material SHELXTL
_computing_structure_refinement 'SHELXL97 (Sheldrick, 1997)'
_computing_structure_solution 'SHELXS97 (Sheldrick, 1997)'
_diffrn_ambient_temperature 298(2)
_diffrn_measured_fraction_theta_full 0.999
_diffrn_measured_fraction_theta_max 0.999
_diffrn_measurement_device_type 'Bruker SMART CCD area-detector'
_diffrn_measurement_method '\w scans'
_diffrn_radiation_monochromator graphite
_diffrn_radiation_source 'fine-focus sealed tube'
_diffrn_radiation_type MoK\a
_diffrn_radiation_wavelength 0.71073
_diffrn_reflns_av_R_equivalents 0.0292
_diffrn_reflns_av_sigmaI/netI 0.0223
_diffrn_reflns_limit_h_max 11
_diffrn_reflns_limit_h_min -10
_diffrn_reflns_limit_k_max 19
_diffrn_reflns_limit_k_min -25
_diffrn_reflns_limit_l_max 8
_diffrn_reflns_limit_l_min -8
_diffrn_reflns_number 3050
_diffrn_reflns_theta_full 25.01
_diffrn_reflns_theta_max 25.01
_diffrn_reflns_theta_min 1.87
_diffrn_standards_decay_% 0
_diffrn_standards_interval_count 0
_diffrn_standards_interval_time 0
_diffrn_standards_number 0
_exptl_absorpt_coefficient_mu 1.766
_exptl_absorpt_correction_T_max 0.7534
_exptl_absorpt_correction_T_min 0.5851
_exptl_absorpt_correction_type multi-scan
_exptl_absorpt_process_details '(SADABS; Sheldrick, 1996)'
_exptl_crystal_colour colourless
_exptl_crystal_density_diffrn 2.103
_exptl_crystal_density_method 'not measured'
_exptl_crystal_description Block
_exptl_crystal_F_000 728
_exptl_crystal_size_max 0.34
_exptl_crystal_size_mid 0.31
_exptl_crystal_size_min 0.17
_refine_diff_density_max 0.302
_refine_diff_density_min -0.878
_refine_ls_extinction_coef 0.058(2)
_refine_ls_extinction_expression Fc^*^=kFc[1+0.001xFc^2^\l^3^/sin(2\q)]^-1/4^
_refine_ls_extinction_method SHELXL97
_refine_ls_goodness_of_fit_ref 1.102
_refine_ls_hydrogen_treatment constr
_refine_ls_matrix_type full
_refine_ls_number_parameters 110
_refine_ls_number_reflns 1038
_refine_ls_number_restraints 2
_refine_ls_restrained_S_all 1.117
_refine_ls_R_factor_all 0.0303
_refine_ls_R_factor_gt 0.0266
_refine_ls_shift/su_max <0.001
_refine_ls_shift/su_mean 0.000
_refine_ls_structure_factor_coef Fsqd
_refine_ls_weighting_details 'calc w=1/[\s^2^(Fo^2^)+(0.0435P)^2^+0.3947P] where P=(Fo^2^+2Fc^2^)/3'
_refine_ls_weighting_scheme calc
_refine_ls_wR_factor_gt 0.0685
_refine_ls_wR_factor_ref 0.0718
_reflns_number_gt 892
_reflns_number_total 1038
_reflns_threshold_expression 'I > 2\s(I)'
_cod_data_source_file ci6465.cif
_cod_data_source_block I
_cod_depositor_comments
;
The following automatic conversions were performed:
'_symmetry_cell_setting' value 'Monoclinic' changed to 'monoclinic'
according to '/home/saulius/struct/CIF-dictionaries/cif_core.dic'
dictionary named 'cif_core.dic' version 2.4.1 from 2010-06-29.

Automatic conversion script
Id: cif_fix_enum 1527 2010-12-29 10:47:43Z saulius 

The following automatic conversions were performed:

'_symmetry_cell_setting' value 'Monoclinic' changed to 'monoclinic'
according to /home/saulius/struct/CIF-dictionaries/cif_core.dic
dictionary named 'cif_core.dic' version 2.4.1 from 2010-06-29.

Automatic conversion script
Id: cif_fix_values 1715 2011-07-08 13:25:40Z adriana 
;
_cod_original_sg_symbol_H-M 'C 2/c'
_cod_database_code 2204468

loop_
_symmetry_equiv_pos_as_xyz
'x, y, z'
'-x, y, -z+1/2'
'x+1/2, y+1/2, z'
'-x+1/2, y+1/2, -z+1/2'
'-x, -y, -z'
'x, -y, z-1/2'
'-x+1/2, -y+1/2, -z'
'x+1/2, -y+1/2, z-1/2'

loop_
_atom_site_label
_atom_site_fract_x
_atom_site_fract_y
_atom_site_fract_z
_atom_site_U_iso_or_equiv
_atom_site_adp_type
_atom_site_calc_flag
_atom_site_refinement_flags
_atom_site_occupancy
_atom_site_disorder_assembly
_atom_site_disorder_group
_atom_site_type_symbol
Ag1 0.5000 0.5000 0.5000 0.0515(2) Uani d S 1 . . Ag
N1 0.1569(3) 0.65349(10) 0.0881(4) 0.0536(6) Uani d D 1 . . N
N2 0.0000 0.84349(14) 0.2500 0.0617(9) Uani d S 1 . . N
N3 0.7708(3) 0.52141(11) 0.6996(4) 0.0492(5) Uani d . 1 . . N
H1 0.8183 0.5392 0.8439 0.080 Uiso calc R 1 . . H
H2 0.7776 0.5470 0.6097 0.080 Uiso calc R 1 . . H
H3 0.8304 0.4870 0.7294 0.080 Uiso calc R 1 . . H
O1 0.0000 0.58742(10) 0.2500 0.0511(7) Uani d S 1 A . O
O2 0.1160(10) 0.6018(3) 0.0165(14) 0.0604(17) Uani d P 0.50 A 1 O
O3 0.2796(8) 0.6810(3) 0.1254(12) 0.0840(18) Uani d P 0.50 A 1 O
O2' 0.1981(11) 0.5997(3) 0.1238(17) 0.091(3) Uani d PD 0.50 A 2 O
O3' 0.1640(11) 0.6841(2) -0.0515(12) 0.0882(18) Uani d PD 0.50 A 2 O
O4 -0.0854(4) 0.86995(10) 0.2891(6) 0.0965(9) Uani d . 1 . . O
C1 0.0000 0.64472(14) 0.2500 0.0366(7) Uani d S 1 . . C
C2 0.0738(3) 0.68265(10) 0.1713(4) 0.0389(5) Uani d . 1 A . C
C3 0.0746(3) 0.74556(11) 0.1717(4) 0.0433(6) Uani d . 1 . . C
H3A 0.1248 0.7671 0.1198 0.080 Uiso calc R 1 A . H
C4 0.0000 0.77673(14) 0.2500 0.0420(8) Uani d S 1 . . C

loop_
_atom_site_aniso_label
_atom_site_aniso_U_11
_atom_site_aniso_U_22
_atom_site_aniso_U_33
_atom_site_aniso_U_12
_atom_site_aniso_U_13
_atom_site_aniso_U_23
Ag1 0.0480(3) 0.0423(3) 0.0681(3) 0.00044(10) 0.0404(2) 0.00279(11)
N1 0.0690(16) 0.0461(13) 0.0715(14) -0.0071(12) 0.0575(14) -0.0075(12)
N2 0.065(2) 0.0299(17) 0.075(2) 0.000 0.041(2) 0.000
N3 0.0530(14) 0.0399(12) 0.0636(13) -0.0004(11) 0.0425(12) -0.0010(11)
O1 0.0652(17) 0.0268(12) 0.0805(18) 0.000 0.0566(16) 0.000
O2 0.084(5) 0.039(3) 0.094(5) 0.001(2) 0.074(4) -0.011(3)
O3 0.085(4) 0.088(4) 0.127(5) -0.032(3) 0.090(4) -0.031(4)
O2' 0.135(9) 0.070(4) 0.135(8) 0.057(5) 0.117(7) 0.046(5)
O3' 0.153(6) 0.059(3) 0.132(5) -0.019(4) 0.127(5) -0.009(4)
O4 0.121(2) 0.0375(12) 0.154(2) 0.0082(13) 0.101(2) -0.0100(14)
C1 0.0384(18) 0.0305(16) 0.0414(16) 0.000 0.0269(15) 0.000
C2 0.0435(13) 0.0327(12) 0.0469(12) -0.0014(10) 0.0328(11) -0.0019(10)
C3 0.0469(14) 0.0340(12) 0.0486(12) -0.0059(10) 0.0317(11) 0.0013(10)
C4 0.047(2) 0.0226(15) 0.0484(17) 0.000 0.0285(16) 0.000

loop_
_atom_type_symbol
_atom_type_description
_atom_type_scat_dispersion_real
_atom_type_scat_dispersion_imag
_atom_type_scat_source
C C 0.0033 0.0016 'International Tables Vol C Tables 4.2.6.8 and 6.1.1.4'
H H 0.0000 0.0000 'International Tables Vol C Tables 4.2.6.8 and 6.1.1.4'
N N 0.0061 0.0033 'International Tables Vol C Tables 4.2.6.8 and 6.1.1.4'
O O 0.0106 0.0060 'International Tables Vol C Tables 4.2.6.8 and 6.1.1.4'
Ag Ag -0.8971 1.1015 'International Tables Vol C Tables 4.2.6.8 and 6.1.1.4'

loop_
_geom_angle_atom_site_label_1
_geom_angle_atom_site_label_2
_geom_angle_atom_site_label_3
_geom_angle_site_symmetry_1
_geom_angle_site_symmetry_3
_geom_angle
N3 Ag1 N3 5_666 . 180.0
O2 N1 O3 . . 124.1(5)
O2' N1 O3' . . 119.4(6)
O2 N1 C2 . . 117.5(5)
O2' N1 C2 . . 122.8(5)
O3 N1 C2 . . 117.7(3)
O3' N1 C2 . . 117.1(3)
O4 N2 O4 2 . 123.3(3)
O4 N2 C4 2 . 118.33(17)
O4 N2 C4 . . 118.33(17)
Ag1 N3 H1 . . 109.5
Ag1 N3 H2 . . 109.5
H1 N3 H2 . . 109.5
Ag1 N3 H3 . . 109.5
H1 N3 H3 . . 109.5
H2 N3 H3 . . 109.5
O1 C1 C2 . 2 124.59(13)
O1 C1 C2 . . 124.59(13)
C2 C1 C2 2 . 110.8(3)
C3 C2 C1 . . 124.8(2)
C3 C2 N1 . . 115.59(19)
C1 C2 N1 . . 119.6(2)
C2 C3 C4 . . 119.3(2)
C2 C3 H3A . . 120.4
C4 C3 H3A . . 120.4
C3 C4 C3 . 2 121.1(3)
C3 C4 N2 . . 119.44(15)
C3 C4 N2 2 . 119.44(15)

loop_
_geom_bond_atom_site_label_1
_geom_bond_atom_site_label_2
_geom_bond_site_symmetry_2
_geom_bond_distance
Ag1 N3 5_666 2.113(2)
Ag1 N3 . 2.113(3)
N1 O2 . 1.190(7)
N1 O2' . 1.209(5)
N1 O3 . 1.227(5)
N1 O3' . 1.244(4)
N1 C2 . 1.457(3)
N2 O4 2 1.212(3)
N2 O4 . 1.212(3)
N2 C4 . 1.451(4)
N3 H1 . 0.89
N3 H2 . 0.89
N3 H3 . 0.89
O1 C1 . 1.246(4)
C1 C2 2 1.452(3)
C1 C2 . 1.452(3)
C2 C3 . 1.367(3)
C3 C4 . 1.378(3)
C3 H3A . 0.93
C4 C3 2 1.378(3)

loop_
_geom_hbond_atom_site_label_D
_geom_hbond_atom_site_label_H
_geom_hbond_atom_site_label_A
_geom_hbond_site_symmetry_A
_geom_hbond_distance_DH
_geom_hbond_distance_HA
_geom_hbond_distance_DA
_geom_hbond_angle_DHA
N3 H1 O1 1_656 0.89 2.42 3.294(3) 169
N3 H2 O2 2_655 0.89 2.16 3.019(8) 162
N3 H2 O2' 2_655 0.89 2.18 3.061(8) 173
N3 H3 O1 5_666 0.89 2.28 3.149(3) 165
N3 H3 O2 5_666 0.89 2.46 3.087(7) 128
N3 H3 O2' 5_666 0.89 2.27 2.848(7) 122

loop_
_geom_torsion_atom_site_label_1
_geom_torsion_atom_site_label_2
_geom_torsion_atom_site_label_3
_geom_torsion_atom_site_label_4
_geom_torsion_site_symmetry_1
_geom_torsion_site_symmetry_4
_geom_torsion
O1 C1 C2 C3 . . -179.78(17)
C2 C1 C2 C3 2 . 0.22(17)
O1 C1 C2 N1 . . -0.8(2)
C2 C1 C2 N1 2 . 179.2(2)
O2 N1 C2 C3 . . -158.9(5)
O2' N1 C2 C3 . . 164.9(5)
O3 N1 C2 C3 . . 29.9(5)
O3' N1 C2 C3 . . -24.2(5)
O2 N1 C2 C1 . . 22.1(5)
O2' N1 C2 C1 . . -14.2(6)
O3 N1 C2 C1 . . -149.1(4)
O3' N1 C2 C1 . . 156.7(4)
C1 C2 C3 C4 . . -0.4(3)
N1 C2 C3 C4 . . -179.41(19)
C2 C3 C4 C3 . 2 0.20(16)
C2 C3 C4 N2 . . -179.80(16)
O4 N2 C4 C3 2 . -9.1(2)
O4 N2 C4 C3 . . 170.9(2)
O4 N2 C4 C3 2 2 170.9(2)
O4 N2 C4 C3 . 2 -9.1(2)
